data_7204330
loop_
_publ_author_name
'Saito, Gunzi'
'Sasaki, Hiroshi'
'Aoki, Takashi'
'Yoshida, Yukihiro'
'Otsuka, Akihiro'
'Yamochi, Hideki'
'Drozdova, Olga O.'
'Yakushi, Kyuya'
'Kitagawa, Hiroshi'
'Mitani, Tadaoki'

_publ_section_title
;
 Complex formation of ethylenedioxyethylenedithiotetrathiafulvalene
 (EDOEDT-TTF: EOET) and its self-assembling ability
;
_journal_issue 6
_journal_name_full 'Journal of Materials Chemistry'
_journal_page_first 1640
_journal_paper_doi 10.1039/b110605h
_journal_volume 12
_journal_year 2002
_chemical_compound_source 'Local laboratory'
_chemical_formula_sum 'C26 H16 I4 O6 S12'
_chemical_formula_weight 1316.82
_space_group_IT_number 2
_symmetry_cell_setting triclinic
_symmetry_space_group_name_Hall '-P 1'
_symmetry_space_group_name_H-M 'P -1'
_atom_type_scat_source 'International Tables (1974)'
_cell_angle_alpha 69.558(4)
_cell_angle_beta 108.343(4)
_cell_angle_gamma 104.786(4)
_cell_formula_units_Z 1
_cell_length_a 8.1200(5)
_cell_length_b 12.0000(9)
_cell_length_c 10.9670(5)
_cell_measurement_reflns_used ??
_cell_measurement_temperature 295(2)
_cell_measurement_theta_max 27.5
_cell_measurement_theta_min 1
_cell_volume 937.68(11)
_computing_cell_refinement 'MXC(MAC Science)'
_computing_data_collection 'MXC(MAC Science)'
_computing_data_reduction Crystan
_computing_molecular_graphics 'ORTEP III'
_computing_publication_material
;
;
_computing_structure_refinement 'SHELXL-97 (Sheldrick, 1997)'
_computing_structure_solution 'SHELXS-97 (Sheldrick, 1990)'
_diffrn_measurement_device 'Mac Science MXC18'
_diffrn_measurement_method theta/2theta
_diffrn_radiation_type 'Mo K-alpha'
_diffrn_radiation_wavelength 0.71073
_diffrn_reflns_limit_h_max 10
_diffrn_reflns_limit_h_min 0
_diffrn_reflns_limit_k_max 14
_diffrn_reflns_limit_k_min -15
_diffrn_reflns_limit_l_max 13
_diffrn_reflns_limit_l_min -13
_diffrn_reflns_number 3555
_diffrn_reflns_theta_max 24.23
_exptl_absorpt_coefficient_mu 3.625
_exptl_absorpt_correction_type none
_exptl_crystal_colour Black
_exptl_crystal_density_diffrn 2.332
_exptl_crystal_description Plate
_exptl_crystal_size_max 0.50
_exptl_crystal_size_mid 0.20
_exptl_crystal_size_min 0.10
_refine_diff_density_max 0.660
_refine_diff_density_min -1.224
_refine_ls_extinction_method None
_refine_ls_goodness_of_fit_obs 1.029
_refine_ls_hydrogen_treatment mixed
_refine_ls_number_parameters 217
_refine_ls_number_reflns 2904
_refine_ls_R_factor_obs 0.033
_refine_ls_shift/esd_max 0.4330
_refine_ls_shift/esd_mean 0.0478
_refine_ls_structure_factor_coef Fsqd
_refine_ls_weighting_details 'w=1/[\s^2^(Fo^2^)+(0.0706P)^2^+0.8948P] where P=(Fo^2^+2Fc^2^)/3'
_refine_ls_weighting_scheme calc
_refine_ls_wR_factor_obs 0.099
_reflns_number_observed 2904
_reflns_number_total 3576
_reflns_observed_criterion refl_observed_if_I_>_1.00_sigma(I)
_cod_data_source_file b110605h.txt
_cod_data_source_block (EOET)2(p-iodanil)
_cod_depositor_comments
;
The following automatic conversions were performed:
'_symmetry_cell_setting' value 'Triclinic' changed to 'triclinic'
according to '/home/adriana/struct/CIF-dictionaries/cif_core.dic'
dictionary named 'cif_core.dic' version 2.4.1 from 2010-06-29.

Automatic conversion script
Id: cif_fix_enum 1555 2011-01-17 13:19:09Z saulius 

The following automatic conversions were performed:

'_cell_measurement_temperature' value 'room temperature' was changed
to '295(2)' - the room/ambient temperature average [293;298] in
Kelvins(K) was taken.

Automatic conversion script
Id: cif_fix_values 1569 2011-02-09 13:29:24Z adriana 

The following automatic conversions were performed:

'_refine_ls_weighting_scheme' value 'calc
w=1/[\s^2^(Fo^2^)+(0.0706P)^2^+0.8948P] where P=(Fo^2^+2Fc^2^)/3' was
changed to 'calc'. New tag '_refine_ls_weighting_details' was
created. The value of the new tag was set to
'w=1/[\s^2^(Fo^2^)+(0.0706P)^2^+0.8948P] where P=(Fo^2^+2Fc^2^)/3'.

Automatic conversion script
Id: cif_fix_values 3143 2015-03-26 13:38:13Z robertas 
;
_cod_original_cell_volume 937.7(1)
_cod_original_sg_symbol_H-M 'P -1          '
_cod_original_formula_sum 'C26 H16 O6 S12 I4        '
_cod_database_code 7204330

loop_
_symmetry_equiv_pos_as_xyz
+X,+Y,+Z
-X,-Y,-Z

loop_
_atom_site_label
_atom_site_type_symbol
_atom_site_fract_x
_atom_site_fract_y
_atom_site_fract_z
_atom_site_U_iso_or_equiv
_atom_site_adp_type
_atom_site_occupancy
_atom_site_calc_flag
_atom_site_refinement_flags
_atom_site_disorder_assembly
_atom_site_disorder_group
C1 C 0.7982(5) -0.0006(3) 0.8726(4) 0.0358(7) Uani 1 d . . .
C2 C 0.8067(5) 0.1187(3) 0.8127(4) 0.0341(7) Uani 1 d . . .
C3 C 0.7737(5) -0.2278(3) 0.9114(4) 0.0391(8) Uani 1 d . . .
C4 C 0.7028(5) -0.2203(3) 1.0021(4) 0.0380(7) Uani 1 d . . .
C5 C 0.8099(5) 0.3226(3) 0.6322(4) 0.0348(7) Uani 1 d . . .
C6 C 0.7428(5) 0.3344(3) 0.7228(4) 0.0362(7) Uani 1 d . . .
C7 C 0.8243(8) -0.4551(5) 1.0568(6) 0.0676(14) Uani 1 d . . .
C8 C 0.7305(11) -0.4561(6) 1.1451(6) 0.090(2) Uani 1 d . . .
C9 C 0.7462(6) 0.5087(4) 0.4913(4) 0.0464(9) Uani 1 d . . .
C10 C 0.7687(6) 0.5389(3) 0.6179(4) 0.0488(9) Uani 1 d . . .
C11 C 0.5062(5) -0.1284(3) 0.5506(4) 0.0367(7) Uani 1 d . . .
C12 C 0.4011(5) -0.0726(3) 0.5974(4) 0.0368(7) Uani 1 d . . .
C13 C 0.3968(5) 0.0458(3) 0.5506(4) 0.0368(7) Uani 1 d . . .
O7 O 0.8360(4) 0.4099(2) 0.5170(3) 0.0424(6) Uani 1 d . . .
O8 O 0.6939(4) 0.4381(2) 0.7156(3) 0.0472(7) Uani 1 d . . .
O10 O 0.5110(4) -0.2358(3) 0.5932(3) 0.0501(7) Uani 1 d . . .
S1 S 0.87829(14) -0.09239(8) 0.81729(10) 0.0429(2) Uani 1 d . . .
S2 S 0.71970(14) -0.07654(8) 1.01726(10) 0.0424(2) Uani 1 d . . .
S3 S 0.88738(14) 0.18838(8) 0.66786(10) 0.0425(2) Uani 1 d . . .
S4 S 0.73638(15) 0.21437(8) 0.87033(10) 0.0433(2) Uani 1 d . . .
S5 S 0.7797(2) -0.36135(10) 0.88522(11) 0.0598(3) Uani 1 d . . .
S6 S 0.60526(16) -0.34171(10) 1.11363(12) 0.0542(3) Uani 1 d . . .
I1 I 0.26257(4) -0.19242(3) 0.73458(3) 0.05702(13) Uani 1 d . . .
I2 I 0.25322(5) 0.12924(3) 0.61025(3) 0.06045(13) Uani 1 d . . .
H7A H 0.8074 -0.5400 1.0546 0.050 Uiso 1 calc . . .
H7B H 0.9519 -0.4323 1.0982 0.050 Uiso 1 calc . . .
H8A H 0.8174 -0.4594 1.2337 0.050 Uiso 1 calc . . .
H8B H 0.6475 -0.5343 1.1581 0.050 Uiso 1 calc . . .
H9A H 0.6181 0.4863 0.4511 0.050 Uiso 1 calc . . .
H9B H 0.7939 0.5813 0.4250 0.050 Uiso 1 calc . . .
H10A H 0.8968 0.5617 0.6577 0.050 Uiso 1 calc . . .
H10B H 0.7103 0.6099 0.5959 0.050 Uiso 1 calc . . .

loop_
_atom_site_aniso_label
_atom_site_aniso_U_11
_atom_site_aniso_U_22
_atom_site_aniso_U_33
_atom_site_aniso_U_23
_atom_site_aniso_U_13
_atom_site_aniso_U_12
C1 0.0408(17) 0.0302(17) 0.0395(18) -0.0074(13) 0.0160(15) 0.0076(13)
C2 0.0396(16) 0.0315(17) 0.0336(16) -0.0056(13) 0.0138(15) 0.0098(13)
C3 0.0506(19) 0.0292(17) 0.0406(19) -0.0080(14) 0.0158(17) 0.0097(14)
C4 0.0455(18) 0.0288(17) 0.044(2) -0.0091(14) 0.0186(16) 0.0068(14)
C5 0.0407(17) 0.0288(16) 0.0366(17) -0.0050(13) 0.0153(15) 0.0078(13)
C6 0.0458(18) 0.0257(16) 0.0406(18) -0.0039(13) 0.0190(16) 0.0097(13)
C7 0.082(3) 0.054(3) 0.069(3) 0.006(2) 0.029(3) 0.036(3)
C8 0.157(7) 0.068(4) 0.063(3) 0.017(3) 0.051(4) 0.071(4)
C9 0.057(2) 0.038(2) 0.046(2) -0.0007(15) 0.0207(19) 0.0166(17)
C10 0.068(3) 0.0274(18) 0.053(2) -0.0026(15) 0.027(2) 0.0097(17)
C11 0.0413(17) 0.0319(17) 0.0403(18) -0.0093(13) 0.0109(15) 0.0127(13)
C12 0.0444(18) 0.0335(17) 0.0384(18) -0.0079(13) 0.0168(16) 0.0117(14)
C13 0.0437(18) 0.0364(18) 0.0378(18) -0.0106(14) 0.0136(15) 0.0151(14)
O7 0.0560(15) 0.0308(13) 0.0442(14) 0.0009(10) 0.0276(13) 0.0114(11)
O8 0.0692(18) 0.0295(13) 0.0547(16) -0.0024(11) 0.0362(15) 0.0161(12)
O10 0.0607(17) 0.0340(14) 0.0619(18) -0.0058(12) 0.0260(15) 0.0161(12)
S1 0.0600(6) 0.0315(4) 0.0474(5) -0.0067(4) 0.0301(5) 0.0106(4)
S2 0.0616(6) 0.0306(4) 0.0448(5) -0.0084(4) 0.0283(5) 0.0087(4)
S3 0.0555(5) 0.0349(5) 0.0467(5) -0.0033(4) 0.0280(4) 0.0164(4)
S4 0.0663(6) 0.0311(4) 0.0412(5) -0.0030(3) 0.0283(5) 0.0148(4)
S5 0.1078(10) 0.0351(5) 0.0478(6) -0.0118(4) 0.0278(6) 0.0209(5)
S6 0.0646(6) 0.0355(5) 0.0664(7) 0.0025(4) 0.0392(6) 0.0105(4)
I1 0.0723(2) 0.04424(19) 0.0590(2) 0.00378(13) 0.03852(17) 0.01612(14)
I2 0.0873(3) 0.04623(19) 0.0686(2) -0.00649(14) 0.04545(19) 0.02802(15)

loop_
_geom_angle_atom_site_label_1
_geom_angle_atom_site_label_2
_geom_angle_atom_site_label_3
_geom_angle
_geom_angle_site_symmetry_1
_geom_angle_site_symmetry_3
_geom_angle_publ_flag
C2 C1 S2 123.6(3) . . ?
C2 C1 S1 122.1(3) . . ?
S2 C1 S1 114.2(2) . . ?
C1 C2 S3 120.9(3) . . ?
C1 C2 S4 123.2(3) . . ?
S3 C2 S4 115.88(19) . . ?
C4 C3 S5 124.9(3) . . ?
C4 C3 S1 117.1(3) . . ?
S5 C3 S1 117.9(2) . . ?
C3 C4 S6 125.5(3) . . ?
C3 C4 S2 117.5(3) . . ?
S6 C4 S2 116.8(2) . . ?
C6 C5 O7 125.8(3) . . ?
C6 C5 S3 118.0(3) . . ?
O7 C5 S3 116.0(3) . . ?
C5 C6 O8 124.6(3) . . ?
C5 C6 S4 118.2(3) . . ?
O8 C6 S4 116.9(3) . . ?
C8 C7 S5 120.8(4) . . ?
C7 C8 S6 123.4(4) . . ?
O7 C9 C10 111.4(3) . . ?
O8 C10 C9 111.6(3) . . ?
O10 C11 C13 122.0(3) . 2_656 ?
O10 C11 C12 121.3(4) . . ?
C13 C11 C12 116.8(3) 2_656 . ?
C13 C12 C11 121.1(3) . . ?
C13 C12 I1 123.7(3) . . ?
C11 C12 I1 115.3(2) . . ?
C12 C13 C11 122.2(3) . 2_656 ?
C12 C13 I2 123.2(3) . . ?
C11 C13 I2 114.6(2) 2_656 . ?
C5 O7 C9 110.0(3) . . ?
C6 O8 C10 109.4(3) . . ?
C3 S1 C1 94.00(17) . . ?
C1 S2 C4 94.00(17) . . ?
C5 S3 C2 93.33(16) . . ?
C6 S4 C2 93.05(17) . . ?
C3 S5 C7 99.3(2) . . ?
C4 S6 C8 102.1(3) . . ?

loop_
_geom_bond_atom_site_label_1
_geom_bond_atom_site_label_2
_geom_bond_distance
_geom_bond_site_symmetry_2
_geom_bond_publ_flag
C1 C2 1.344(5) . ?
C1 S2 1.756(4) . ?
C1 S1 1.756(4) . ?
C2 S3 1.760(4) . ?
C2 S4 1.765(4) . ?
C3 C4 1.334(5) . ?
C3 S5 1.739(4) . ?
C3 S1 1.761(4) . ?
C4 S6 1.738(4) . ?
C4 S2 1.757(4) . ?
C5 C6 1.335(5) . ?
C5 O7 1.368(4) . ?
C5 S3 1.751(4) . ?
C6 O8 1.369(4) . ?
C6 S4 1.756(4) . ?
C7 C8 1.404(8) . ?
C7 S5 1.800(5) . ?
C8 S6 1.788(6) . ?
C9 O7 1.448(5) . ?
C9 C10 1.500(6) . ?
C10 O8 1.453(5) . ?
C11 O10 1.215(5) . ?
C11 C13 1.489(5) 2_656 ?
C11 C12 1.499(5) . ?
C12 C13 1.337(5) . ?
C12 I1 2.079(4) . ?
C13 C11 1.489(5) 2_656 ?
C13 I2 2.080(3) . ?
